data_4107641
loop_
_publ_author_name
'Robert Weiss'
'Matthias Bess'
'Stefan M. Huber'
'Frank W. Heinemann'

_publ_section_title
;
 Nucleophilic \b-Oniovinylation: Concept, Mechanism, Scope, and
 Applications
;
_journal_name_full 'Journal of the American Chemical Society'
_journal_page_first 4610
_journal_page_last 4617
_journal_paper_doi 10.1021/ja071316a
_journal_volume 130
_journal_year 2008
_chemical_formula_sum 'C21 H21 F3 N2 O8 S'
_chemical_formula_weight 518.46
_chemical_name_systematic
; 
 ? 
;
_space_group_IT_number 14
_symmetry_cell_setting monoclinic
_symmetry_space_group_name_Hall '-P 2ybc'
_symmetry_space_group_name_H-M 'P 1 21/c 1'
_atom_sites_solution_hydrogens geom
_atom_sites_solution_primary direct
_atom_sites_solution_secondary difmap
_audit_creation_method SHELXL-97
_cell_angle_alpha 90.00
_cell_angle_beta 90.936(2)
_cell_angle_gamma 90.00
_cell_formula_units_Z 4
_cell_length_a 7.2486(2)
_cell_length_b 16.2609(4)
_cell_length_c 19.8121(4)
_cell_measurement_reflns_used 4809
_cell_measurement_temperature 173(2)
_cell_volume 2334.92(10)
_computing_cell_refinement DENZO-SMN
_computing_data_collection 'Nonius Collect'
_computing_data_reduction DENZO-SMN
_computing_molecular_graphics 'SHELXTL NT'
_computing_publication_material 'SHELXTL NT'
_computing_structure_refinement 'SHELXL-97 (Sheldrick, 1997)'
_computing_structure_solution 'SHELXS-97 (Sheldrick, 1990)'
_diffrn_ambient_temperature 173(2)
_diffrn_detector_area_resol_mean 9
_diffrn_measured_fraction_theta_full 0.998
_diffrn_measured_fraction_theta_max 0.998
_diffrn_measurement_device_type 'Nonius Collect'
_diffrn_radiation_monochromator graphite
_diffrn_radiation_source 'fine-focus rotating anode'
_diffrn_radiation_type MoK\a
_diffrn_radiation_wavelength 0.71073
_diffrn_reflns_av_R_equivalents 0.0166
_diffrn_reflns_av_sigmaI/netI 0.0283
_diffrn_reflns_limit_h_max 8
_diffrn_reflns_limit_h_min -8
_diffrn_reflns_limit_k_max 18
_diffrn_reflns_limit_k_min -19
_diffrn_reflns_limit_l_max 23
_diffrn_reflns_limit_l_min -23
_diffrn_reflns_number 7512
_diffrn_reflns_theta_full 24.99
_diffrn_reflns_theta_max 24.99
_diffrn_reflns_theta_min 2.41
_exptl_absorpt_coefficient_mu 0.212
_exptl_absorpt_correction_T_max 0.9587
_exptl_absorpt_correction_T_min 0.9488
_exptl_absorpt_correction_type 'empirical (Scalepack)'
_exptl_crystal_colour yellow
_exptl_crystal_density_diffrn 1.475
_exptl_crystal_description plate
_exptl_crystal_F_000 1072
_exptl_crystal_size_max 0.25
_exptl_crystal_size_mid 0.25
_exptl_crystal_size_min 0.20
_refine_diff_density_max 1.606
_refine_diff_density_min -0.740
_refine_diff_density_rms 0.087
_refine_ls_extinction_method none
_refine_ls_goodness_of_fit_ref 1.163
_refine_ls_hydrogen_treatment 'riding model'
_refine_ls_matrix_type full
_refine_ls_number_parameters 322
_refine_ls_number_reflns 4107
_refine_ls_number_restraints 0
_refine_ls_restrained_S_all 1.163
_refine_ls_R_factor_all 0.0949
_refine_ls_R_factor_gt 0.0843
_refine_ls_shift/su_max 1.994
_refine_ls_shift/su_mean 0.530
_refine_ls_structure_factor_coef Fsqd
_refine_ls_weighting_details 'calc w=1/[\s^2^(Fo^2^)+(0.0841P)^2^+5.3058P] where P=(Fo^2^+2Fc^2^)/3'
_refine_ls_weighting_scheme calc
_refine_ls_wR_factor_gt 0.1846
_refine_ls_wR_factor_ref 0.1936
_reflns_number_gt 3439
_reflns_number_total 4107
_reflns_threshold_expression >2sigma(I)
_cod_data_source_file ja071316a-file010.cif
_cod_data_source_block matb02_2
_cod_database_code 4107641

loop_
_symmetry_equiv_pos_as_xyz
'x, y, z'
'-x, y+1/2, -z+1/2'
'-x, -y, -z'
'x, -y-1/2, z-1/2'

loop_
_atom_site_label
_atom_site_type_symbol
_atom_site_fract_x
_atom_site_fract_y
_atom_site_fract_z
_atom_site_U_iso_or_equiv
_atom_site_adp_type
_atom_site_occupancy
_atom_site_symmetry_multiplicity
_atom_site_calc_flag
_atom_site_refinement_flags
N11 N 0.1148(4) -0.64343(15) 0.70140(12) 0.020(2) Uani 1 1 d .
C12 C 0.1439(5) -0.62030(19) 0.63658(16) 0.025(2) Uani 1 1 d .
H12A H 0.1303 -0.5641 0.6244 0.030 Uiso 1 1 calc R
C13 C 0.1918(5) -0.67561(19) 0.58891(16) 0.026(2) Uani 1 1 d .
H13A H 0.2113 -0.6577 0.5440 0.031 Uiso 1 1 calc R
N14 N 0.2582(4) -0.81467(16) 0.55797(14) 0.025(2) Uani 1 1 d .
C14 C 0.2133(4) -0.76027(19) 0.60529(16) 0.022(2) Uani 1 1 d .
C14A C 0.2732(5) -0.7900(2) 0.48737(17) 0.036(2) Uani 1 1 d .
H14A H 0.1665 -0.7561 0.4744 0.055 Uiso 1 1 calc R
H14B H 0.2767 -0.8391 0.4587 0.055 Uiso 1 1 calc R
H14C H 0.3867 -0.7581 0.4816 0.055 Uiso 1 1 calc R
C14B C 0.2983(5) -0.9008(2) 0.57328(19) 0.032(2) Uani 1 1 d .
H14D H 0.3112 -0.9078 0.6222 0.048 Uiso 1 1 calc R
H14E H 0.4135 -0.9169 0.5516 0.048 Uiso 1 1 calc R
H14F H 0.1972 -0.9354 0.5562 0.048 Uiso 1 1 calc R
C15 C 0.1819(4) -0.78244(18) 0.67365(16) 0.024(2) Uani 1 1 d .
H15A H 0.1951 -0.8381 0.6874 0.028 Uiso 1 1 calc R
C16 C 0.1334(4) -0.72466(18) 0.71901(16) 0.023(2) Uani 1 1 d .
H16A H 0.1116 -0.7407 0.7643 0.028 Uiso 1 1 calc R
O17A O -0.1422(3) -0.47952(14) 0.78031(11) 0.028(2) Uani 1 1 d .
O17B O -0.1880(3) -0.55321(14) 0.68546(11) 0.029(2) Uani 1 1 d .
C17A C -0.0972(4) -0.53236(19) 0.74128(15) 0.021(2) Uani 1 1 d .
C17 C 0.0755(4) -0.58221(18) 0.75123(15) 0.020(2) Uani 1 1 d .
C17B C -0.3407(5) -0.4994(3) 0.6660(2) 0.041(2) Uani 1 1 d .
H17A H -0.4106 -0.5244 0.6285 0.062 Uiso 1 1 calc R
H17B H -0.2922 -0.4460 0.6518 0.062 Uiso 1 1 calc R
H17C H -0.4220 -0.4917 0.7045 0.062 Uiso 1 1 calc R
O19B O 0.4507(3) -0.59248(14) 0.87027(11) 0.026(2) Uani 1 1 d .
O19A O 0.4603(3) -0.63731(16) 0.76322(13) 0.037(2) Uani 1 1 d .
C19 C 0.1899(4) -0.56800(18) 0.80356(15) 0.020(2) Uani 1 1 d .
C19A C 0.3803(4) -0.60462(18) 0.80887(15) 0.021(2) Uani 1 1 d .
C19B C 0.6344(5) -0.6262(3) 0.88240(19) 0.037(2) Uani 1 1 d .
H19A H 0.6687 -0.6194 0.9301 0.055 Uiso 1 1 calc R
H19B H 0.7234 -0.5971 0.8544 0.055 Uiso 1 1 calc R
H19C H 0.6347 -0.6848 0.8709 0.055 Uiso 1 1 calc R
O20 O 0.0540(3) -0.54816(14) 0.90939(11) 0.025(2) Uani 1 1 d .
C20 C 0.1360(4) -0.51468(18) 0.86376(14) 0.019(2) Uani 1 1 d .
C21 C 0.1992(4) -0.42812(18) 0.86645(15) 0.020(2) Uani 1 1 d .
C22 C 0.2726(4) -0.3898(2) 0.80999(16) 0.024(2) Uani 1 1 d .
H22A H 0.2849 -0.4195 0.7690 0.029 Uiso 1 1 calc R
C23 C 0.3279(5) -0.3078(2) 0.81377(18) 0.030(2) Uani 1 1 d .
H23A H 0.3782 -0.2814 0.7754 0.036 Uiso 1 1 calc R
C24 C 0.3090(5) -0.2650(2) 0.87370(19) 0.033(2) Uani 1 1 d .
H24A H 0.3459 -0.2090 0.8762 0.039 Uiso 1 1 calc R
C25 C 0.2369(5) -0.3029(2) 0.92995(18) 0.031(2) Uani 1 1 d .
H25A H 0.2255 -0.2731 0.9709 0.037 Uiso 1 1 calc R
C26 C 0.1815(4) -0.3844(2) 0.92658(16) 0.024(2) Uani 1 1 d .
H26A H 0.1316 -0.4104 0.9651 0.029 Uiso 1 1 calc R
S1 S 0.20181(15) -0.36498(6) 0.61141(5) 0.043(2) Uani 1 1 d .
O1 O 0.3811(5) -0.3495(2) 0.6423(2) 0.078(2) Uani 1 1 d .
O2 O 0.1016(6) -0.42534(18) 0.64696(19) 0.075(2) Uani 1 1 d .
O3 O 0.1098(5) -0.29161(18) 0.59268(19) 0.061(2) Uani 1 1 d .
C1 C 0.2627(6) -0.4140(3) 0.5330(2) 0.046(2) Uani 1 1 d .
F1 F 0.3831(6) -0.3711(2) 0.49902(19) 0.101(3) Uani 1 1 d .
F2 F 0.1185(6) -0.4220(3) 0.4923(2) 0.125(3) Uani 1 1 d .
F3 F 0.3290(4) -0.48856(14) 0.54097(13) 0.055(2) Uani 1 1 d .

loop_
_atom_site_aniso_label
_atom_site_aniso_U_11
_atom_site_aniso_U_22
_atom_site_aniso_U_33
_atom_site_aniso_U_23
_atom_site_aniso_U_13
_atom_site_aniso_U_12
N11 0.027(3) 0.015(2) 0.019(2) -0.0019(10) 0.0005(10) 0.0004(10)
C12 0.034(3) 0.018(3) 0.024(3) 0.0007(13) 0.0031(13) 0.0004(13)
C13 0.033(3) 0.022(3) 0.023(3) -0.0013(13) 0.0042(13) 0.0014(13)
N14 0.022(3) 0.022(3) 0.031(3) -0.0115(11) 0.0020(11) 0.0011(11)
C14 0.016(3) 0.021(3) 0.029(3) -0.0072(13) -0.0009(12) -0.0016(12)
C14A 0.041(3) 0.040(3) 0.029(3) -0.0142(16) 0.0066(15) 0.0015(16)
C14B 0.031(3) 0.022(3) 0.044(3) -0.0134(15) 0.0037(15) 0.0022(14)
C15 0.026(3) 0.014(3) 0.031(3) -0.0021(13) -0.0035(13) 0.0001(12)
C16 0.030(3) 0.016(3) 0.024(3) 0.0020(12) -0.0004(13) -0.0007(12)
O17A 0.030(2) 0.025(2) 0.028(2) -0.0059(10) -0.0025(9) 0.0073(10)
O17B 0.029(2) 0.031(2) 0.027(2) -0.0056(10) -0.0072(10) 0.0046(10)
C17A 0.023(3) 0.020(3) 0.021(3) 0.0029(13) -0.0003(12) -0.0013(12)
C17 0.024(3) 0.015(3) 0.020(3) -0.0011(12) 0.0016(12) 0.0002(12)
C17B 0.033(3) 0.051(3) 0.038(3) 0.0018(18) -0.0143(16) 0.0135(18)
O19B 0.022(2) 0.034(2) 0.023(2) 0.0040(10) -0.0032(9) 0.0033(9)
O19A 0.029(3) 0.046(3) 0.038(3) -0.0127(12) 0.0022(11) 0.0095(11)
C19 0.023(3) 0.016(3) 0.021(3) 0.0019(12) 0.0014(12) -0.0008(12)
C19A 0.022(3) 0.015(3) 0.025(3) 0.0016(12) 0.0012(12) 0.0000(12)
C19B 0.021(3) 0.050(3) 0.040(3) 0.0115(17) -0.0064(15) 0.0059(16)
O20 0.028(2) 0.027(2) 0.021(2) 0.0021(9) 0.0027(9) -0.0008(9)
C20 0.019(3) 0.022(3) 0.016(3) -0.0014(12) -0.0033(12) 0.0023(12)
C21 0.016(3) 0.021(3) 0.023(3) -0.0029(12) -0.0041(11) 0.0026(11)
C22 0.024(3) 0.022(3) 0.025(3) -0.0035(13) -0.0003(13) -0.0002(13)
C23 0.027(3) 0.025(3) 0.037(3) 0.0040(15) -0.0028(14) -0.0029(14)
C24 0.029(3) 0.021(3) 0.049(3) -0.0072(15) -0.0098(16) -0.0013(14)
C25 0.027(3) 0.029(3) 0.036(3) -0.0146(15) -0.0082(14) 0.0042(14)
C26 0.020(3) 0.029(3) 0.023(3) -0.0061(13) -0.0038(12) 0.0030(13)
S1 0.053(2) 0.028(2) 0.050(2) 0.0113(4) 0.0013(5) 0.0064(4)
O1 0.062(3) 0.078(3) 0.092(3) -0.018(2) -0.040(2) 0.0103(19)
O2 0.120(4) 0.029(3) 0.077(3) 0.0048(16) 0.048(2) -0.0040(18)
O3 0.065(3) 0.028(3) 0.091(3) 0.0104(15) -0.0142(18) 0.0078(14)
C1 0.057(3) 0.038(3) 0.043(3) 0.0194(18) -0.0069(19) -0.0022(19)
F1 0.152(4) 0.056(3) 0.097(3) 0.0257(18) 0.066(2) -0.006(2)
F2 0.137(4) 0.138(4) 0.096(3) -0.043(3) -0.079(3) 0.047(3)
F3 0.076(3) 0.035(2) 0.053(3) 0.0115(11) 0.0189(13) 0.0069(12)

loop_
_atom_type_symbol
_atom_type_description
_atom_type_scat_dispersion_real
_atom_type_scat_dispersion_imag
_atom_type_scat_source
C C 0.0033 0.0016 'International Tables Vol C Tables 4.2.6.8 and 6.1.1.4'
H H 0.0000 0.0000 'International Tables Vol C Tables 4.2.6.8 and 6.1.1.4'
N N 0.0061 0.0033 'International Tables Vol C Tables 4.2.6.8 and 6.1.1.4'
O O 0.0106 0.0060 'International Tables Vol C Tables 4.2.6.8 and 6.1.1.4'
F F 0.0171 0.0103 'International Tables Vol C Tables 4.2.6.8 and 6.1.1.4'
S S 0.1246 0.1234 'International Tables Vol C Tables 4.2.6.8 and 6.1.1.4'

loop_
_geom_angle_atom_site_label_1
_geom_angle_atom_site_label_2
_geom_angle_atom_site_label_3
_geom_angle
C12 N11 C16 119.4(3)
C12 N11 C17 119.6(2)
C16 N11 C17 120.9(2)
C13 C12 N11 121.4(3)
C12 C13 C14 120.8(3)
C14 N14 C14B 122.7(3)
C14 N14 C14A 120.9(3)
C14B N14 C14A 116.4(3)
N14 C14 C13 120.6(3)
N14 C14 C15 123.1(3)
C13 C14 C15 116.3(3)
C16 C15 C14 120.3(3)
C15 C16 N11 121.7(3)
C17A O17B C17B 115.7(3)
O17A C17A O17B 125.7(3)
O17A C17A C17 122.3(3)
O17B C17A C17 112.0(3)
C19 C17 N11 121.7(3)
C19 C17 C17A 120.9(3)
N11 C17 C17A 117.3(3)
C19A O19B C19B 115.6(3)
C17 C19 C19A 122.8(3)
C17 C19 C20 122.6(3)
C19A C19 C20 114.5(2)
O19A C19A O19B 124.8(3)
O19A C19A C19 125.0(3)
O19B C19A C19 110.1(2)
O20 C20 C21 123.5(3)
O20 C20 C19 117.3(3)
C21 C20 C19 118.9(3)
C22 C21 C26 120.0(3)
C22 C21 C20 121.2(3)
C26 C21 C20 118.8(3)
C21 C22 C23 119.8(3)
C24 C23 C22 119.7(3)
C25 C24 C23 120.6(3)
C24 C25 C26 120.0(3)
C25 C26 C21 119.9(3)
O3 S1 O2 118.2(2)
O3 S1 O1 112.3(2)
O2 S1 O1 112.0(3)
O3 S1 C1 105.5(2)
O2 S1 C1 104.9(2)
O1 S1 C1 102.1(2)
F1 C1 F3 107.9(4)
F1 C1 F2 105.5(4)
F3 C1 F2 105.6(4)
F1 C1 S1 112.3(3)
F3 C1 S1 113.4(3)
F2 C1 S1 111.5(4)

loop_
_geom_bond_atom_site_label_1
_geom_bond_atom_site_label_2
_geom_bond_distance
N11 C12 1.358(4)
N11 C16 1.372(4)
N11 C17 1.434(4)
C12 C13 1.354(4)
C13 C14 1.422(4)
N14 C14 1.333(4)
N14 C14B 1.461(4)
N14 C14A 1.461(5)
C14 C15 1.423(5)
C15 C16 1.351(4)
O17A C17A 1.205(4)
O17B C17A 1.322(4)
O17B C17B 1.458(4)
C17A C17 1.501(4)
C17 C19 1.337(4)
O19B C19A 1.326(4)
O19B C19B 1.456(4)
O19A C19A 1.206(4)
C19 C19A 1.505(4)
C19 C20 1.530(4)
O20 C20 1.218(4)
C20 C21 1.481(4)
C21 C22 1.393(4)
C21 C26 1.395(4)
C22 C23 1.395(5)
C23 C24 1.385(5)
C24 C25 1.384(5)
C25 C26 1.386(5)
S1 O3 1.413(3)
S1 O2 1.416(3)
S1 O1 1.449(4)
S1 C1 1.807(5)
C1 F1 1.312(5)
C1 F3 1.313(5)
C1 F2 1.316(5)

loop_
_cod_related_entry_id
_cod_related_entry_database
_cod_related_entry_code
1 ChemSpider 30660305
